data_7030172
loop_
_publ_author_name
'Liu, Ruina'
'Zhang, Congming'
'Li, Licun'
'Liao, Daizheng'
'Sutter, Jean-Pascal'

_publ_section_title
;
 Ligand substitution effect on single-molecule magnet behavior in
 dinuclear dysprosium complexes with radical functionalized phenol as
 bridging ligands.
;
_journal_issue 39
_journal_name_full 'Dalton transactions (Cambridge, England : 2003)'
_journal_page_first 12139
_journal_page_last 12144
_journal_paper_doi 10.1039/c2dt31310c
_journal_volume 41
_journal_year 2012
_chemical_formula_sum 'C46 H34 Br2 Dy2 F24 N4 O14'
_chemical_formula_weight 1807.59
_chemical_name_systematic
;
?
;
_space_group_IT_number 2
_symmetry_cell_setting triclinic
_symmetry_space_group_name_Hall '-P 1'
_symmetry_space_group_name_H-M 'P -1'
_atom_sites_solution_hydrogens geom
_atom_sites_solution_primary direct
_atom_sites_solution_secondary difmap
_audit_creation_method SHELXL-97
_cell_angle_alpha 67.44(3)
_cell_angle_beta 72.97(3)
_cell_angle_gamma 63.64(3)
_cell_formula_units_Z 1
_cell_length_a 11.842(2)
_cell_length_b 12.447(3)
_cell_length_c 12.678(3)
_cell_measurement_reflns_used 5196
_cell_measurement_temperature 113(2)
_cell_measurement_theta_max 28.2858
_cell_measurement_theta_min 1.9117
_cell_volume 1529.2(7)
_computing_cell_refinement CrystalClear
_computing_data_collection CrystalClear
_computing_data_reduction CrystalClear
_computing_molecular_graphics 'Bruker SHELXTL'
_computing_publication_material 'CrystalStructure 3.8'
_computing_structure_refinement 'SHELXL-97 (Sheldrick, 1997)'
_computing_structure_solution 'SHELXS-97 (Sheldrick, 1990)'
_diffrn_ambient_temperature 113(2)
_diffrn_detector_area_resol_mean 28.5714
_diffrn_measured_fraction_theta_full 0.981
_diffrn_measured_fraction_theta_max 0.981
_diffrn_measurement_device_type 'Rigaku Saturn CCD area detector'
_diffrn_measurement_method '\w and \f scans'
_diffrn_radiation_monochromator multilayer
_diffrn_radiation_source 'rotating anode'
_diffrn_radiation_type MoK\a
_diffrn_radiation_wavelength 0.71073
_diffrn_reflns_av_R_equivalents 0.0386
_diffrn_reflns_av_sigmaI/netI 0.0663
_diffrn_reflns_limit_h_max 14
_diffrn_reflns_limit_h_min -15
_diffrn_reflns_limit_k_max 16
_diffrn_reflns_limit_k_min -15
_diffrn_reflns_limit_l_max 16
_diffrn_reflns_limit_l_min -13
_diffrn_reflns_number 15005
_diffrn_reflns_theta_full 27.94
_diffrn_reflns_theta_max 27.94
_diffrn_reflns_theta_min 1.91
_diffrn_standards_decay_% 0
_diffrn_standards_interval_count 0
_diffrn_standards_interval_time 0
_diffrn_standards_number 0
_exptl_absorpt_coefficient_mu 3.866
_exptl_absorpt_correction_T_max 1.0000
_exptl_absorpt_correction_T_min 0.8160
_exptl_absorpt_correction_type multi-scan
_exptl_absorpt_process_details CrystalClear
_exptl_crystal_colour Colorless
_exptl_crystal_density_diffrn 1.963
_exptl_crystal_density_method 'not measured'
_exptl_crystal_description Prism
_exptl_crystal_F_000 868
_exptl_crystal_size_max 0.20
_exptl_crystal_size_mid 0.20
_exptl_crystal_size_min 0.20
_refine_diff_density_max 2.122
_refine_diff_density_min -1.960
_refine_diff_density_rms 0.187
_refine_ls_extinction_coef 0.0145(9)
_refine_ls_extinction_expression Fc^*^=kFc[1+0.001xFc^2^\l^3^/sin(2\q)]^-1/4^
_refine_ls_extinction_method SHELXL
_refine_ls_goodness_of_fit_ref 0.991
_refine_ls_hydrogen_treatment constr
_refine_ls_matrix_type full
_refine_ls_number_parameters 596
_refine_ls_number_reflns 7204
_refine_ls_number_restraints 1542
_refine_ls_restrained_S_all 0.971
_refine_ls_R_factor_all 0.0647
_refine_ls_R_factor_gt 0.0560
_refine_ls_shift/su_max 0.001
_refine_ls_shift/su_mean 0.000
_refine_ls_structure_factor_coef Fsqd
_refine_ls_weighting_details 'calc w=1/[\s^2^(Fo^2^)+(0.0843P)^2^+3.8700P] where P=(Fo^2^+2Fc^2^)/3'
_refine_ls_weighting_scheme calc
_refine_ls_wR_factor_gt 0.1387
_refine_ls_wR_factor_ref 0.1458
_reflns_number_gt 6342
_reflns_number_total 7204
_reflns_threshold_expression >2sigma(I)
_cod_data_source_file c2dt31310c.txt
_cod_data_source_block complex2
_cod_depositor_comments
;
The following automatic conversions were performed:

'_exptl_absorpt_correction_type' value 'Multi-scan' changed to
'multi-scan' according to
/usr/data/users/saulius/automatic-downloads/retrospective/RSC/lib/dictionaries/cif_core.dic
dictionary named 'cif_core.dic' version 2.4.2 from 2011-04-26.

Automatic conversion script
Id: cif_fix_values 2281 2013-09-26 08:29:07Z andrius 
;
_cod_original_cell_volume 1529.2(6)
_cod_original_sg_symbol_H-M p-1
_cod_database_code 7030172

loop_
_symmetry_equiv_pos_as_xyz
'x, y, z'
'-x, -y, -z'

loop_
_atom_site_label
_atom_site_type_symbol
_atom_site_fract_x
_atom_site_fract_y
_atom_site_fract_z
_atom_site_U_iso_or_equiv
_atom_site_adp_type
_atom_site_occupancy
_atom_site_symmetry_multiplicity
_atom_site_calc_flag
_atom_site_refinement_flags
_atom_site_disorder_assembly
_atom_site_disorder_group
Dy1 Dy 0.58427(2) 0.36438(2) 0.12175(2) 0.02557(13) Uani 1 1 d . . .
Br1 Br 0.99982(7) 0.73844(8) -0.10035(8) 0.0523(2) Uani 1 1 d . . .
O1 O 0.9342(9) 0.5234(8) -0.3368(7) 0.104(3) Uani 1 1 d U A .
O2 O 0.7631(4) 0.2956(4) 0.0054(4) 0.0316(9) Uani 1 1 d . A .
O3 O 0.5904(4) 0.5451(4) -0.0288(3) 0.0265(8) Uani 1 1 d . . .
O4 O 0.5918(4) 0.4809(4) 0.2208(4) 0.0356(10) Uani 1 1 d . . .
O5 O 0.7185(4) 0.2211(4) 0.2604(4) 0.0349(10) Uani 1 1 d . . .
O6 O 0.4368(4) 0.3252(4) 0.2827(4) 0.0372(10) Uani 1 1 d . . .
O7 O 0.5751(4) 0.1797(4) 0.1307(4) 0.0323(9) Uani 1 1 d . . .
N1 N 0.8085(5) 0.3337(5) -0.1045(4) 0.0299(11) Uani 1 1 d . . .
N2 N 0.8958(6) 0.4348(6) -0.2643(5) 0.0426(13) Uani 1 1 d U . .
C1 C 0.8711(6) 0.6769(6) -0.0796(6) 0.0374(15) Uani 1 1 d . . .
C2 C 0.7538(6) 0.7257(6) -0.0148(6) 0.0364(14) Uani 1 1 d . . .
H2 H 0.7380 0.7892 0.0177 0.044 Uiso 1 1 calc R . .
C3 C 0.6610(6) 0.6802(6) 0.0013(6) 0.0330(13) Uani 1 1 d . . .
H3 H 0.5806 0.7142 0.0448 0.040 Uiso 1 1 calc R . .
C4 C 0.6808(6) 0.5860(5) -0.0438(5) 0.0283(12) Uani 1 1 d . A .
C5 C 0.8038(6) 0.5382(6) -0.1104(5) 0.0286(12) Uani 1 1 d . . .
C6 C 0.8961(6) 0.5859(6) -0.1269(6) 0.0379(15) Uani 1 1 d . A .
H6 H 0.9768 0.5548 -0.1713 0.046 Uiso 1 1 calc R . .
C7 C 0.8323(5) 0.4367(6) -0.1555(5) 0.0295(13) Uani 1 1 d . A .
C8 C 0.9352(8) 0.3130(10) -0.2818(7) 0.033(2) Uani 0.714(6) 1 d PDU A 1
C9 C 0.8401(9) 0.2615(9) -0.1839(12) 0.035(2) Uani 0.714(6) 1 d PDU A 1
C10 C 0.7167(9) 0.2976(12) -0.2266(10) 0.051(3) Uani 0.714(6) 1 d PDU A 1
H10A H 0.6513 0.2842 -0.1602 0.076 Uiso 0.714(6) 1 calc PR A 1
H10B H 0.7317 0.2456 -0.2747 0.076 Uiso 0.714(6) 1 calc PR A 1
H10C H 0.6877 0.3863 -0.2722 0.076 Uiso 0.714(6) 1 calc PR A 1
C11 C 0.8946(12) 0.1221(9) -0.1245(9) 0.053(3) Uani 0.714(6) 1 d PDU A 1
H11A H 0.8262 0.0951 -0.0727 0.079 Uiso 0.714(6) 1 calc PR A 1
H11B H 0.9592 0.1038 -0.0796 0.079 Uiso 0.714(6) 1 calc PR A 1
H11C H 0.9338 0.0769 -0.1826 0.079 Uiso 0.714(6) 1 calc PR A 1
C12 C 0.9247(12) 0.3327(12) -0.4050(8) 0.050(3) Uani 0.714(6) 1 d PDU A 1
H12A H 0.9865 0.3683 -0.4587 0.075 Uiso 0.714(6) 1 calc PR A 1
H12B H 0.8384 0.3904 -0.4211 0.075 Uiso 0.714(6) 1 calc PR A 1
H12C H 0.9425 0.2519 -0.4147 0.075 Uiso 0.714(6) 1 calc PR A 1
C13 C 1.0729(8) 0.2425(10) -0.2592(9) 0.047(2) Uani 0.714(6) 1 d PDU A 1
H13A H 1.1246 0.2907 -0.3121 0.071 Uiso 0.714(6) 1 calc PR A 1
H13B H 1.1061 0.1601 -0.2717 0.071 Uiso 0.714(6) 1 calc PR A 1
H13C H 1.0767 0.2313 -0.1793 0.071 Uiso 0.714(6) 1 calc PR A 1
C8' C 0.8800(19) 0.326(3) -0.292(2) 0.045(5) Uani 0.286(6) 1 d PDU A 2
C9' C 0.869(2) 0.233(3) -0.176(4) 0.039(5) Uani 0.286(6) 1 d PDU A 2
C10' C 0.775(3) 0.172(3) -0.154(2) 0.048(5) Uani 0.286(6) 1 d PDU A 2
H10D H 0.7879 0.1412 -0.2185 0.072 Uiso 0.286(6) 1 calc PR A 2
H10E H 0.6876 0.2340 -0.1455 0.072 Uiso 0.286(6) 1 calc PR A 2
H10F H 0.7873 0.1017 -0.0825 0.072 Uiso 0.286(6) 1 calc PR A 2
C11' C 0.991(2) 0.143(2) -0.124(2) 0.051(6) Uani 0.286(6) 1 d PDU A 2
H11D H 1.0286 0.0685 -0.1516 0.076 Uiso 0.286(6) 1 calc PR A 2
H11E H 0.9706 0.1173 -0.0400 0.076 Uiso 0.286(6) 1 calc PR A 2
H11F H 1.0515 0.1845 -0.1482 0.076 Uiso 0.286(6) 1 calc PR A 2
C12' C 0.768(3) 0.395(3) -0.3591(17) 0.058(6) Uani 0.286(6) 1 d PDU A 2
H12D H 0.7464 0.3339 -0.3716 0.087 Uiso 0.286(6) 1 calc PR A 2
H12E H 0.7911 0.4503 -0.4339 0.087 Uiso 0.286(6) 1 calc PR A 2
H12F H 0.6944 0.4454 -0.3152 0.087 Uiso 0.286(6) 1 calc PR A 2
C13' C 0.995(3) 0.267(3) -0.372(3) 0.065(7) Uani 0.286(6) 1 d PDU A 2
H13D H 0.9773 0.2112 -0.3972 0.097 Uiso 0.286(6) 1 calc PR A 2
H13E H 1.0692 0.2175 -0.3307 0.097 Uiso 0.286(6) 1 calc PR A 2
H13F H 1.0134 0.3323 -0.4394 0.097 Uiso 0.286(6) 1 calc PR A 2
C14 C 0.5223(7) 0.1075(6) 0.2028(6) 0.0394(15) Uani 1 1 d . A .
C15 C 0.5520(6) -0.0102(6) 0.1718(6) 0.060(2) Uani 1 1 d DU . .
C16 C 0.4436(8) 0.1226(7) 0.3053(7) 0.052(2) Uani 1 1 d . . .
H16 H 0.4119 0.0590 0.3541 0.062 Uiso 1 1 calc R A .
C17 C 0.4091(7) 0.2293(7) 0.3395(6) 0.0435(17) Uani 1 1 d . A .
C19 C 0.8318(7) 0.1080(6) 0.4188(6) 0.061(2) Uani 1 1 d DU . .
C20 C 0.7473(7) 0.2314(6) 0.3417(6) 0.0371(14) Uani 1 1 d . A .
C21 C 0.7163(8) 0.3397(7) 0.3683(7) 0.050(2) Uani 1 1 d . . .
H21 H 0.7491 0.3338 0.4312 0.060 Uiso 1 1 calc R A .
C22 C 0.6402(7) 0.4553(7) 0.3081(6) 0.0403(15) Uani 1 1 d . A .
C23 C 0.6181(6) 0.5687(6) 0.3433(5) 0.059(2) Uani 1 1 d DU . .
F1 F 0.6625(7) -0.0956(9) 0.2019(8) 0.076(3) Uani 0.714(6) 1 d PDU A 1
F2 F 0.5609(10) 0.0148(9) 0.0596(6) 0.095(3) Uani 0.714(6) 1 d PDU A 1
F3 F 0.4668(8) -0.0616(10) 0.2226(10) 0.099(4) Uani 0.714(6) 1 d PDU A 1
F1' F 0.6165(19) -0.1094(17) 0.2482(16) 0.088(7) Uani 0.286(6) 1 d PDU A 2
F2' F 0.6200(19) -0.014(2) 0.0693(11) 0.082(6) Uani 0.286(6) 1 d PDU A 2
F3' F 0.4462(14) -0.022(2) 0.1747(19) 0.076(6) Uani 0.286(6) 1 d PDU A 2
C18 C 0.3467(7) 0.2297(6) 0.4632(7) 0.061(3) Uani 0.714(6) 1 d PDU A 1
F4 F 0.4342(8) 0.1952(9) 0.5301(7) 0.110(4) Uani 0.714(6) 1 d PDU A 1
F5 F 0.2672(6) 0.3414(6) 0.4738(5) 0.0547(18) Uani 0.714(6) 1 d PDU A 1
F6 F 0.2870(10) 0.1521(8) 0.5150(10) 0.109(4) Uani 0.714(6) 1 d PDU A 1
C18' C 0.191(2) 0.246(3) 0.431(3) 0.047(5) Uani 0.286(6) 1 d PU A 2
F4' F 0.2320(12) 0.3062(17) 0.4397(18) 0.122(8) Uani 0.286(6) 1 d PDU A 2
F5' F 0.381(2) 0.268(2) 0.5266(18) 0.131(8) Uani 0.286(6) 1 d PDU A 2
F6' F 0.343(2) 0.1183(11) 0.5218(18) 0.072(6) Uani 0.286(6) 1 d PDU A 2
F7 F 0.9206(10) 0.1250(9) 0.4471(10) 0.104(4) Uani 0.714(6) 1 d PDU A 2
F8 F 0.7648(10) 0.0648(10) 0.5144(7) 0.120(5) Uani 0.714(6) 1 d PDU A 2
F9 F 0.8930(8) 0.0195(9) 0.3672(9) 0.075(3) Uani 0.714(6) 1 d PDU A 2
F7' F 0.865(2) 0.118(2) 0.5036(15) 0.080(6) Uani 0.286(6) 1 d PDU A 1
F8' F 0.757(2) 0.043(2) 0.4663(19) 0.099(7) Uani 0.286(6) 1 d PDU A 1
F9' F 0.9335(16) 0.042(2) 0.362(2) 0.090(9) Uani 0.286(6) 1 d PDU A 1
F10 F 0.7053(8) 0.6169(10) 0.2877(8) 0.078(3) Uani 0.714(6) 1 d PDU A 1
F11 F 0.5058(7) 0.6591(9) 0.3264(8) 0.079(3) Uani 0.714(6) 1 d PDU A 1
F12 F 0.6237(9) 0.5367(8) 0.4551(5) 0.071(3) Uani 0.714(6) 1 d PDU A 1
F10' F 0.7293(14) 0.580(2) 0.321(2) 0.076(6) Uani 0.286(6) 1 d PDU A 2
F11' F 0.5419(17) 0.6726(17) 0.2792(16) 0.072(6) Uani 0.286(6) 1 d PDU A 2
F12' F 0.573(2) 0.565(2) 0.4517(8) 0.094(8) Uani 0.286(6) 1 d PDU A 2

loop_
_atom_site_aniso_label
_atom_site_aniso_U_11
_atom_site_aniso_U_22
_atom_site_aniso_U_33
_atom_site_aniso_U_23
_atom_site_aniso_U_13
_atom_site_aniso_U_12
Dy1 0.02444(18) 0.02403(17) 0.02979(18) -0.00806(11) -0.00583(11) -0.00922(12)
Br1 0.0412(4) 0.0507(5) 0.0735(5) -0.0056(4) -0.0159(4) -0.0307(4)
O1 0.126(7) 0.091(6) 0.083(5) 0.002(4) 0.003(5) -0.065(5)
O2 0.024(2) 0.031(2) 0.036(2) -0.0113(18) 0.0006(17) -0.0082(17)
O3 0.0205(18) 0.024(2) 0.033(2) -0.0101(16) -0.0086(16) -0.0028(15)
O4 0.045(3) 0.028(2) 0.041(2) -0.0123(19) -0.015(2) -0.013(2)
O5 0.036(2) 0.027(2) 0.040(2) -0.0077(18) -0.0168(19) -0.0059(18)
O6 0.038(2) 0.030(2) 0.037(2) -0.0114(19) 0.0013(19) -0.0106(19)
O7 0.032(2) 0.024(2) 0.041(2) -0.0110(18) -0.0105(18) -0.0069(18)
N1 0.023(2) 0.029(3) 0.035(3) -0.010(2) -0.001(2) -0.009(2)
N2 0.040(3) 0.045(3) 0.033(3) -0.016(2) 0.003(2) -0.008(3)
C1 0.030(3) 0.034(3) 0.049(4) -0.003(3) -0.013(3) -0.016(3)
C2 0.040(4) 0.030(3) 0.046(4) -0.009(3) -0.016(3) -0.015(3)
C3 0.030(3) 0.029(3) 0.043(3) -0.012(3) -0.008(3) -0.010(2)
C4 0.031(3) 0.023(3) 0.029(3) -0.005(2) -0.007(2) -0.010(2)
C5 0.025(3) 0.030(3) 0.035(3) -0.005(2) -0.013(2) -0.013(2)
C6 0.029(3) 0.038(4) 0.043(3) -0.007(3) -0.007(3) -0.013(3)
C7 0.017(2) 0.033(3) 0.033(3) -0.007(2) -0.004(2) -0.007(2)
C8 0.035(5) 0.034(4) 0.037(4) -0.020(3) 0.000(4) -0.015(4)
C9 0.028(5) 0.035(5) 0.045(5) -0.023(5) 0.003(4) -0.011(4)
C10 0.041(5) 0.067(6) 0.059(6) -0.036(5) -0.005(4) -0.020(5)
C11 0.066(6) 0.039(5) 0.046(5) -0.022(4) 0.006(5) -0.014(5)
C12 0.060(6) 0.056(6) 0.036(5) -0.020(4) -0.007(4) -0.018(5)
C13 0.039(5) 0.046(5) 0.051(5) -0.018(4) 0.001(4) -0.014(4)
C8' 0.050(9) 0.045(8) 0.043(8) -0.016(7) -0.001(8) -0.022(8)
C9' 0.047(9) 0.032(8) 0.043(8) -0.018(7) 0.006(8) -0.020(7)
C10' 0.058(10) 0.043(9) 0.055(9) -0.020(8) 0.003(9) -0.031(8)
C11' 0.053(10) 0.036(9) 0.050(10) -0.017(8) 0.010(9) -0.012(8)
C12' 0.063(11) 0.049(10) 0.051(10) -0.019(9) -0.007(9) -0.009(9)
C13' 0.066(11) 0.049(10) 0.053(10) -0.019(9) 0.013(9) -0.010(9)
C14 0.050(4) 0.022(3) 0.046(4) -0.006(3) -0.017(3) -0.011(3)
C15 0.082(6) 0.027(4) 0.077(6) -0.014(4) -0.024(5) -0.018(4)
C16 0.057(5) 0.037(4) 0.052(4) -0.001(3) 0.005(4) -0.027(4)
C17 0.045(4) 0.033(4) 0.041(4) -0.002(3) 0.002(3) -0.016(3)
C19 0.089(6) 0.033(4) 0.060(5) -0.009(3) -0.047(5) -0.003(4)
C20 0.042(4) 0.035(3) 0.035(3) -0.006(3) -0.017(3) -0.012(3)
C21 0.065(5) 0.039(4) 0.055(4) -0.020(3) -0.036(4) -0.007(4)
C22 0.052(4) 0.039(4) 0.043(4) -0.017(3) -0.015(3) -0.018(3)
C23 0.082(6) 0.046(4) 0.065(5) -0.020(4) -0.041(5) -0.017(4)
F1 0.088(6) 0.040(4) 0.095(6) -0.033(4) -0.023(5) -0.003(4)
F2 0.167(9) 0.046(5) 0.094(6) -0.027(4) -0.073(6) -0.020(6)
F3 0.120(7) 0.054(6) 0.149(9) -0.029(6) -0.016(7) -0.057(6)
F1' 0.119(13) 0.024(8) 0.117(13) -0.011(10) -0.062(11) -0.004(10)
F2' 0.108(11) 0.041(9) 0.100(11) -0.038(8) 0.002(9) -0.027(9)
F3' 0.102(11) 0.048(11) 0.100(12) -0.017(9) -0.057(10) -0.024(9)
C18 0.075(7) 0.040(5) 0.032(5) 0.004(4) 0.024(5) -0.022(5)
F4 0.144(8) 0.076(6) 0.048(4) -0.020(4) -0.021(5) 0.016(6)
F5 0.060(4) 0.071(4) 0.042(3) -0.030(3) 0.006(3) -0.030(3)
F6 0.127(9) 0.112(8) 0.086(7) -0.030(6) 0.048(7) -0.082(7)
C18' 0.034(9) 0.074(11) 0.060(10) -0.055(9) 0.027(8) -0.034(9)
F4' 0.111(11) 0.104(11) 0.074(10) -0.007(9) 0.036(9) -0.022(10)
F5' 0.129(11) 0.088(10) 0.088(10) -0.016(9) 0.037(10) -0.008(10)
F6' 0.079(9) 0.054(8) 0.036(7) 0.007(6) 0.007(7) -0.012(7)
F7 0.130(8) 0.053(5) 0.134(8) -0.015(6) -0.108(7) 0.004(5)
F8 0.165(9) 0.060(6) 0.052(5) 0.017(5) -0.019(6) 0.000(6)
F9 0.084(6) 0.037(4) 0.100(6) -0.029(4) -0.061(5) 0.018(4)
F7' 0.139(14) 0.043(9) 0.055(9) -0.003(8) -0.067(10) -0.010(10)
F8' 0.142(13) 0.048(10) 0.080(13) 0.023(10) -0.040(12) -0.034(10)
F9' 0.101(14) 0.045(11) 0.085(11) -0.008(9) -0.045(11) 0.017(11)
F10 0.118(7) 0.048(6) 0.091(7) -0.016(5) -0.036(5) -0.042(5)
F11 0.099(6) 0.048(5) 0.104(7) -0.049(5) -0.051(6) 0.005(4)
F12 0.102(6) 0.050(5) 0.079(5) -0.040(4) -0.044(4) -0.007(5)
F10' 0.097(12) 0.040(11) 0.101(13) -0.022(10) -0.037(10) -0.020(9)
F11' 0.106(11) 0.047(9) 0.085(11) -0.042(8) -0.030(9) -0.018(8)
F12' 0.111(14) 0.053(11) 0.092(12) -0.039(9) 0.001(11) -0.002(11)

loop_
_atom_type_symbol
_atom_type_description
_atom_type_scat_dispersion_real
_atom_type_scat_dispersion_imag
_atom_type_scat_source
C C 0.0033 0.0016 'International Tables Vol C Tables 4.2.6.8 and 6.1.1.4'
H H 0.0000 0.0000 'International Tables Vol C Tables 4.2.6.8 and 6.1.1.4'
Br Br -0.2901 2.4595 'International Tables Vol C Tables 4.2.6.8 and 6.1.1.4'
Dy Dy -0.1892 4.4098 'International Tables Vol C Tables 4.2.6.8 and 6.1.1.4'
F F 0.0171 0.0103 'International Tables Vol C Tables 4.2.6.8 and 6.1.1.4'
N N 0.0061 0.0033 'International Tables Vol C Tables 4.2.6.8 and 6.1.1.4'
O O 0.0106 0.0060 'International Tables Vol C Tables 4.2.6.8 and 6.1.1.4'

loop_
_geom_angle_atom_site_label_1
_geom_angle_atom_site_label_2
_geom_angle_atom_site_label_3
_geom_angle
_geom_angle_site_symmetry_1
_geom_angle_site_symmetry_3
O2 Dy1 O4 113.95(17) . .
O2 Dy1 O3 111.27(15) . 2_665
O4 Dy1 O3 114.92(15) . 2_665
O2 Dy1 O7 80.67(16) . .
O4 Dy1 O7 147.08(16) . .
O3 Dy1 O7 83.34(15) 2_665 .
O2 Dy1 O6 150.28(16) . .
O4 Dy1 O6 80.62(17) . .
O3 Dy1 O6 82.44(15) 2_665 .
O7 Dy1 O6 74.75(16) . .
O2 Dy1 O3 75.85(15) . .
O4 Dy1 O3 79.18(15) . .
O3 Dy1 O3 69.36(17) 2_665 .
O7 Dy1 O3 133.74(14) . .
O6 Dy1 O3 133.67(15) . .
O2 Dy1 O5 80.54(16) . .
O4 Dy1 O5 74.24(16) . .
O3 Dy1 O5 157.55(16) 2_665 .
O7 Dy1 O5 79.80(15) . .
O6 Dy1 O5 78.91(16) . .
O3 Dy1 O5 133.04(15) . .
O2 Dy1 Dy1 93.92(11) . 2_665
O4 Dy1 Dy1 97.97(11) . 2_665
O3 Dy1 Dy1 35.05(11) 2_665 2_665
O7 Dy1 Dy1 110.76(11) . 2_665
O6 Dy1 Dy1 110.15(12) . 2_665
O3 Dy1 Dy1 34.31(9) . 2_665
O5 Dy1 Dy1 167.30(11) . 2_665
N1 O2 Dy1 136.5(3) . .
C4 O3 Dy1 129.3(3) . 2_665
C4 O3 Dy1 119.8(3) . .
Dy1 O3 Dy1 110.64(17) 2_665 .
C22 O4 Dy1 134.7(4) . .
C20 O5 Dy1 132.8(4) . .
C17 O6 Dy1 132.7(4) . .
C14 O7 Dy1 134.4(4) . .
C7 N1 O2 125.6(5) . .
C7 N1 C9 112.1(6) . .
O2 N1 C9 122.3(6) . .
C7 N1 C9' 115.4(12) . .
O2 N1 C9' 117.5(12) . .
C9 N1 C9' 12.7(11) . .
O1 N2 C7 123.7(7) . .
O1 N2 C8 123.5(7) . .
C7 N2 C8 112.0(6) . .
O1 N2 C8' 127.8(11) . .
C7 N2 C8' 106.9(10) . .
C8 N2 C8' 23.3(7) . .
C6 C1 C2 121.7(6) . .
C6 C1 Br1 119.6(5) . .
C2 C1 Br1 118.8(5) . .
C3 C2 C1 118.8(6) . .
C3 C2 H2 120.6 . .
C1 C2 H2 120.6 . .
C2 C3 C4 122.4(6) . .
C2 C3 H3 118.8 . .
C4 C3 H3 118.8 . .
O3 C4 C3 121.5(5) . .
O3 C4 C5 121.6(5) . .
C3 C4 C5 116.9(6) . .
C6 C5 C4 120.1(6) . .
C6 C5 C7 120.3(6) . .
C4 C5 C7 119.6(5) . .
C1 C6 C5 120.2(6) . .
C1 C6 H6 119.9 . .
C5 C6 H6 119.9 . .
N1 C7 N2 108.5(6) . .
N1 C7 C5 129.1(5) . .
N2 C7 C5 122.3(6) . .
N2 C8 C12 109.3(8) . .
N2 C8 C13 105.4(7) . .
C12 C8 C13 111.3(8) . .
N2 C8 C9 99.4(7) . .
C12 C8 C9 116.9(8) . .
C13 C8 C9 113.2(8) . .
N1 C9 C11 111.3(9) . .
N1 C9 C10 106.6(8) . .
C11 C9 C10 110.6(10) . .
N1 C9 C8 101.8(7) . .
C11 C9 C8 114.5(9) . .
C10 C9 C8 111.5(9) . .
C9' C8' C13' 111(2) . .
C9' C8' C12' 119(2) . .
C13' C8' C12' 107(2) . .
C9' C8' N2 104(2) . .
C13' C8' N2 111(2) . .
C12' C8' N2 105(2) . .
C8' C9' C11' 118(2) . .
C8' C9' C10' 117(3) . .
C11' C9' C10' 113(2) . .
C8' C9' N1 95.3(19) . .
C11' C9' N1 102(2) . .
C10' C9' N1 108(2) . .
C9' C10' H10D 109.5 . .
C9' C10' H10E 109.5 . .
H10D C10' H10E 109.5 . .
C9' C10' H10F 109.5 . .
H10D C10' H10F 109.5 . .
H10E C10' H10F 109.5 . .
C9' C11' H11D 109.5 . .
C9' C11' H11E 109.5 . .
H11D C11' H11E 109.5 . .
C9' C11' H11F 109.5 . .
H11D C11' H11F 109.5 . .
H11E C11' H11F 109.5 . .
C8' C12' H12D 109.5 . .
C8' C12' H12E 109.5 . .
H12D C12' H12E 109.5 . .
C8' C12' H12F 109.5 . .
H12D C12' H12F 109.5 . .
H12E C12' H12F 109.5 . .
C8' C13' H13D 109.5 . .
C8' C13' H13E 109.5 . .
H13D C13' H13E 109.5 . .
C8' C13' H13F 109.5 . .
H13D C13' H13F 109.5 . .
H13E C13' H13F 109.5 . .
O7 C14 C16 127.4(7) . .
O7 C14 C15 114.5(6) . .
C16 C14 C15 118.1(6) . .
F3' C15 F3 28.7(9) . .
F3' C15 F1' 107.8(8) . .
F3 C15 F1' 80.2(10) . .
F3' C15 F2 83.5(11) . .
F3 C15 F2 107.7(6) . .
F1' C15 F2 131.0(13) . .
F3' C15 F1 130.8(12) . .
F3 C15 F1 107.3(6) . .
F1' C15 F1 30.8(10) . .
F2 C15 F1 107.2(6) . .
F3' C15 F2' 107.5(8) . .
F3 C15 F2' 124.8(15) . .
F1' C15 F2' 107.1(7) . .
F2 C15 F2' 28.7(10) . .
F1 C15 F2' 79.6(10) . .
F3' C15 C14 110.2(12) . .
F3 C15 C14 113.6(7) . .
F1' C15 C14 109.2(13) . .
F2 C15 C14 110.8(7) . .
F1 C15 C14 109.9(7) . .
F2' C15 C14 114.7(12) . .
C14 C16 C17 121.9(7) . .
C14 C16 H16 119.0 . .
C17 C16 H16 119.0 . .
O6 C17 C16 127.3(7) . .
O6 C17 C18 112.3(6) . .
C16 C17 C18 119.9(6) . .
F8 C19 F9' 126.9(16) . .
F8 C19 F7' 72.6(9) . .
F9' C19 F7' 108.7(8) . .
F8 C19 F9 107.9(6) . .
F9' C19 F9 28.0(12) . .
F7' C19 F9 126.9(13) . .
F8 C19 F8' 35.2(9) . .
F9' C19 F8' 107.5(7) . .
F7' C19 F8' 106.9(7) . .
F9 C19 F8' 81.1(13) . .
F8 C19 F7 107.6(6) . .
F9' C19 F7 79.9(12) . .
F7' C19 F7 36.4(10) . .
F9 C19 F7 106.0(6) . .
F8' C19 F7 138.7(11) . .
F8 C19 C20 111.4(7) . .
F9' C19 C20 114.3(14) . .
F7' C19 C20 116.0(11) . .
F9 C19 C20 112.7(7) . .
F8' C19 C20 102.8(12) . .
F7 C19 C20 110.9(6) . .
O5 C20 C21 127.9(6) . .
O5 C20 C19 115.2(6) . .
C21 C20 C19 116.8(6) . .
C22 C21 C20 122.8(6) . .
C22 C21 H21 118.6 . .
C20 C21 H21 118.6 . .
O4 C22 C21 127.1(6) . .
O4 C22 C23 115.3(6) . .
C21 C22 C23 117.5(6) . .
F12' C23 F10 119.8(18) . .
F12' C23 F11 82.7(10) . .
F10 C23 F11 107.9(6) . .
F12' C23 F11' 107.7(8) . .
F10 C23 F11' 84.3(11) . .
F11 C23 F11' 28.0(10) . .
F12' C23 F10' 107.2(8) . .
F10 C23 F10' 22.9(11) . .
F11 C23 F10' 127.9(14) . .
F11' C23 F10' 106.7(8) . .
F12' C23 F12 23.9(11) . .
F10 C23 F12 106.2(6) . .
F11 C23 F12 106.0(6) . .
F11' C23 F12 128.6(12) . .
F10' C23 F12 88.3(14) . .
F12' C23 C22 117.3(15) . .
F10 C23 C22 111.9(8) . .
F11 C23 C22 113.2(7) . .
F11' C23 C22 110.6(12) . .
F10' C23 C22 106.9(15) . .
F12 C23 C22 111.3(6) . .
F6 C18 F5 107.9(6) . .
F6 C18 F4 105.4(6) . .
F5 C18 F4 103.1(6) . .
F6 C18 C17 114.1(8) . .
F5 C18 C17 114.3(6) . .
F4 C18 C17 111.1(7) . .

loop_
_geom_bond_atom_site_label_1
_geom_bond_atom_site_label_2
_geom_bond_distance
_geom_bond_site_symmetry_2
Dy1 O2 2.219(4) .
Dy1 O4 2.295(4) .
Dy1 O3 2.297(4) 2_665
Dy1 O7 2.308(4) .
Dy1 O6 2.315(4) .
Dy1 O3 2.340(4) .
Dy1 O5 2.347(4) .
Dy1 Dy1 3.8132(19) 2_665
Br1 C1 1.904(6) .
O1 N2 1.300(9) .
O2 N1 1.318(6) .
O3 C4 1.316(7) .
O3 Dy1 2.297(4) 2_665
O4 C22 1.263(8) .
O5 C20 1.243(7) .
O6 C17 1.265(8) .
O7 C14 1.251(8) .
N1 C7 1.312(8) .
N1 C9 1.460(15) .
N1 C9' 1.62(4) .
N2 C7 1.367(8) .
N2 C8 1.461(12) .
N2 C8' 1.61(3) .
C1 C6 1.361(10) .
C1 C2 1.392(10) .
C2 C3 1.380(9) .
C2 H2 0.9500 .
C3 C4 1.396(9) .
C3 H3 0.9500 .
C4 C5 1.444(8) .
C5 C6 1.392(9) .
C5 C7 1.449(9) .
C6 H6 0.9500 .
C8 C12 1.520(8) .
C8 C13 1.524(8) .
C8 C9 1.559(17) .
C9 C11 1.511(8) .
C9 C10 1.525(8) .
C10 H10A 0.9800 .
C10 H10B 0.9800 .
C10 H10C 0.9800 .
C11 H11A 0.9800 .
C11 H11B 0.9800 .
C11 H11C 0.9800 .
C12 H12A 0.9800 .
C12 H12B 0.9800 .
C12 H12C 0.9800 .
C13 H13A 0.9800 .
C13 H13B 0.9800 .
C13 H13C 0.9800 .
C8' C9' 1.49(5) .
C8' C13' 1.521(9) .
C8' C12' 1.521(9) .
C9' C11' 1.522(9) .
C9' C10' 1.522(9) .
C10' H10D 0.9800 .
C10' H10E 0.9800 .
C10' H10F 0.9800 .
C11' H11D 0.9800 .
C11' H11E 0.9800 .
C11' H11F 0.9800 .
C12' H12D 0.9800 .
C12' H12E 0.9800 .
C12' H12F 0.9800 .
C13' H13D 0.9800 .
C13' H13E 0.9800 .
C13' H13F 0.9800 .
C14 C16 1.385(11) .
C14 C15 1.526(9) .
C15 F3' 1.310(7) .
C15 F3 1.311(6) .
C15 F1' 1.313(7) .
C15 F2 1.316(6) .
C15 F1 1.317(6) .
C15 F2' 1.319(7) .
C16 C17 1.404(11) .
C16 H16 0.9500 .
C17 C18 1.527(10) .
C19 F8 1.305(6) .
C19 F9' 1.305(7) .
C19 F7' 1.311(7) .
C19 F9 1.316(6) .
C19 F8' 1.321(7) .
C19 F7 1.326(6) .
C19 C20 1.540(9) .
C20 C21 1.379(10) .
C21 C22 1.369(10) .
C21 H21 0.9500 .
C22 C23 1.532(9) .
C23 F12' 1.311(7) .
C23 F10 1.313(6) .
C23 F11 1.317(6) .
C23 F11' 1.317(7) .
C23 F10' 1.319(7) .
C23 F12 1.330(6) .
C18 F6 1.309(6) .
C18 F5 1.320(6) .
C18 F4 1.347(7) .
C18' F4' 1.10(3) .
